data_7057184
loop_
_publ_author_name
'Hao, Zhiqiang'
'Li, Ning'
'Yan, Xinlong'
'Li, Ying'
'Zong, Siqi'
'Liu, Huating'
'Han, Zhangang'
'Lin, Jin'

_publ_section_title
;
 Ruthenium carbonyl complexes with pyridylalkanol ligands: synthesis,
 characterization and catalytic properties for aerobic oxidation of
 secondary alcohols
;
_journal_issue 9
_journal_name_full 'New Journal of Chemistry'
_journal_page_first 6968
_journal_paper_doi 10.1039/C8NJ00329G
_journal_volume 42
_journal_year 2018
_chemical_formula_sum 'C32 H18 Br2 N2 O10 Ru3'
_chemical_formula_weight 1053.51
_space_group_IT_number 14
_space_group_name_Hall '-P 2yn'
_space_group_name_H-M_alt 'P 1 21/n 1'
_symmetry_cell_setting monoclinic
_symmetry_space_group_name_Hall '-P 2yn'
_symmetry_space_group_name_H-M 'P 1 21/n 1'
_atom_sites_solution_hydrogens geom
_atom_sites_solution_primary direct
_atom_sites_solution_secondary difmap
_audit_creation_method SHELXL-97
_audit_update_record
;
2016-07-12 deposited with the CCDC.
2018-03-19 downloaded from the CCDC.
;
_cell_angle_alpha 90.00
_cell_angle_beta 106.928(2)
_cell_angle_gamma 90.00
_cell_formula_units_Z 4
_cell_length_a 16.4503(14)
_cell_length_b 10.8605(9)
_cell_length_c 20.7249(17)
_cell_measurement_reflns_used 5046
_cell_measurement_temperature 298(2)
_cell_measurement_theta_max 25.76
_cell_measurement_theta_min 2.279
_cell_volume 3542.2(5)
_computing_cell_refinement 'Bruker SMART'
_computing_data_collection 'Bruker SMART'
_computing_data_reduction 'Bruker SAINT'
_computing_molecular_graphics 'Bruker SHELXTL'
_computing_publication_material 'Bruker SHELXTL'
_computing_structure_refinement 'SHELXL-97 (Sheldrick, 1997)'
_computing_structure_solution 'SHELXS-97 (Sheldrick, 1990)'
_diffrn_ambient_temperature 298(2)
_diffrn_measured_fraction_theta_full 0.998
_diffrn_measured_fraction_theta_max 0.998
_diffrn_measurement_device_type 'CCD area detector'
_diffrn_measurement_method 'phi and omega scans'
_diffrn_radiation_monochromator graphite
_diffrn_radiation_source 'fine-focus sealed tube'
_diffrn_radiation_type MoK\a
_diffrn_radiation_wavelength 0.71073
_diffrn_reflns_av_R_equivalents 0.0464
_diffrn_reflns_av_sigmaI/netI 0.0553
_diffrn_reflns_limit_h_max 19
_diffrn_reflns_limit_h_min -19
_diffrn_reflns_limit_k_max 12
_diffrn_reflns_limit_k_min -5
_diffrn_reflns_limit_l_max 24
_diffrn_reflns_limit_l_min -24
_diffrn_reflns_number 17179
_diffrn_reflns_theta_full 25.02
_diffrn_reflns_theta_max 25.02
_diffrn_reflns_theta_min 2.28
_exptl_absorpt_coefficient_mu 3.576
_exptl_absorpt_correction_T_max 0.4685
_exptl_absorpt_correction_T_min 0.3289
_exptl_absorpt_correction_type multi-scan
_exptl_absorpt_process_details sadabs
_exptl_crystal_colour brown
_exptl_crystal_density_diffrn 1.9
_exptl_crystal_density_meas ?
_exptl_crystal_density_method 'not measured'
_exptl_crystal_description block
_exptl_crystal_F_000 2024
_exptl_crystal_size_max 0.40
_exptl_crystal_size_mid 0.30
_exptl_crystal_size_min 0.25
_refine_diff_density_max 1.275
_refine_diff_density_min -1.202
_refine_diff_density_rms 0.099
_refine_ls_extinction_coef 0.00194(13)
_refine_ls_extinction_expression Fc^*^=kFc[1+0.001xFc^2^\l^3^/sin(2\q)]^-1/4^
_refine_ls_extinction_method SHELXL
_refine_ls_goodness_of_fit_ref 1.014
_refine_ls_hydrogen_treatment mixed
_refine_ls_matrix_type full
_refine_ls_number_parameters 443
_refine_ls_number_reflns 6233
_refine_ls_number_restraints 0
_refine_ls_restrained_S_all 1.014
_refine_ls_R_factor_all 0.0717
_refine_ls_R_factor_gt 0.0399
_refine_ls_shift/su_max 0.001
_refine_ls_shift/su_mean 0.000
_refine_ls_structure_factor_coef Fsqd
_refine_ls_weighting_details 'calc w=1/[\s^2^(Fo^2^)+(0.0334P)^2^+6.1396P] where P=(Fo^2^+2Fc^2^)/3'
_refine_ls_weighting_scheme calc
_refine_ls_wR_factor_gt 0.0835
_refine_ls_wR_factor_ref 0.0941
_reflns_number_gt 4310
_reflns_number_total 6233
_reflns_threshold_expression >2sigma(I)
_cod_data_source_file c8nj00329g2.cif
_cod_data_source_block 160712e
_cod_depositor_comments
;
The following automatic conversions were performed:

'_symmetry_cell_setting' value 'Monoclinic' changed to 'monoclinic'
according to
/home/data/users/saulius/crontab/automatic-downloads/rss-feeds/RSC/lib/dictionaries/cif_core.dic
dictionary named 'cif_core.dic' version 2.4.2 from 2011-04-26.

'_exptl_crystal_density_meas' value 'none' was changed to '?' - the
value is perceived as not measured.

Automatic conversion script
Id: cif_fix_values 4973 2017-02-22 13:04:09Z antanas 

 Adding full bibliography for 7057180--7057184.cif.
;
_cod_original_sg_symbol_H-M P2(1)/n
_cod_database_code 7057184

loop_
_symmetry_equiv_pos_as_xyz
'x, y, z'
'-x+1/2, y+1/2, -z+1/2'
'-x, -y, -z'
'x-1/2, -y-1/2, z-1/2'

loop_
_atom_site_label
_atom_site_type_symbol
_atom_site_fract_x
_atom_site_fract_y
_atom_site_fract_z
_atom_site_U_iso_or_equiv
_atom_site_adp_type
_atom_site_occupancy
_atom_site_symmetry_multiplicity
_atom_site_calc_flag
_atom_site_refinement_flags
Ru1 Ru 0.88466(3) 0.31378(4) 0.20156(2) 0.04042(15) Uani 1 1 d .
Ru2 Ru 0.93373(3) 0.19170(4) 0.08685(2) 0.03851(14) Uani 1 1 d .
Ru3 Ru 0.83980(3) 0.40858(5) 0.07119(3) 0.05404(18) Uani 1 1 d .
Br1 Br 1.24327(6) 0.72228(8) 0.35814(4) 0.0916(3) Uani 1 1 d .
Br2 Br 0.52445(6) -0.20830(10) -0.01671(6) 0.1278(5) Uani 1 1 d .
N1 N 0.9525(3) 0.1958(4) 0.2857(2) 0.0458(12) Uani 1 1 d .
N2 N 0.9842(3) 0.0162(4) 0.1337(2) 0.0443(12) Uani 1 1 d .
O1 O 0.9990(2) 0.2791(3) 0.18070(17) 0.0381(9) Uani 1 1 d .
O2 O 0.8532(2) 0.1483(3) 0.14459(18) 0.0387(9) Uani 1 1 d .
O3 O 0.9298(4) 0.5645(4) 0.2617(3) 0.0862(16) Uani 1 1 d .
O4 O 0.7096(3) 0.3412(5) 0.2149(3) 0.0856(16) Uani 1 1 d .
O5 O 1.0568(3) 0.2718(5) 0.0130(2) 0.0828(16) Uani 1 1 d .
O6 O 0.8197(3) 0.1094(6) -0.0448(3) 0.101(2) Uani 1 1 d .
O7 O 0.6835(3) 0.2424(7) 0.0462(3) 0.118(2) Uani 1 1 d .
O8 O 1.0164(3) 0.5281(5) 0.1044(3) 0.0835(16) Uani 1 1 d .
O9 O 0.8001(4) 0.4657(8) -0.0785(3) 0.131(3) Uani 1 1 d .
O10 O 0.7576(5) 0.6191(6) 0.1274(4) 0.141(3) Uani 1 1 d .
C1 C 0.9194(5) 0.1402(6) 0.3308(3) 0.0607(18) Uani 1 1 d .
H1 H 0.8658 0.1631 0.3329 0.073 Uiso 1 1 calc R
C2 C 0.9637(6) 0.0505(7) 0.3736(4) 0.080(2) Uani 1 1 d .
H2 H 0.9396 0.0118 0.4036 0.096 Uiso 1 1 calc R
C3 C 1.0427(6) 0.0186(7) 0.3716(4) 0.084(2) Uani 1 1 d .
H3 H 1.0730 -0.0420 0.4004 0.101 Uiso 1 1 calc R
C4 C 1.0777(5) 0.0761(6) 0.3270(3) 0.0657(19) Uani 1 1 d .
H4 H 1.1320 0.0555 0.3255 0.079 Uiso 1 1 calc R
C5 C 1.0309(4) 0.1653(5) 0.2843(3) 0.0494(15) Uani 1 1 d .
C6 C 1.0650(3) 0.2388(5) 0.2366(3) 0.0408(13) Uani 1 1 d .
H6 H 1.1037 0.1868 0.2205 0.049 Uiso 1 1 calc R
C7 C 1.1133(3) 0.3531(5) 0.2704(3) 0.0434(14) Uani 1 1 d .
C8 C 1.1519(4) 0.4273(6) 0.2343(3) 0.0487(15) Uani 1 1 d .
H8 H 1.1517 0.4031 0.1912 0.058 Uiso 1 1 calc R
C9 C 1.1905(4) 0.5353(6) 0.2596(3) 0.0567(17) Uani 1 1 d .
H9 H 1.2163 0.5839 0.2343 0.068 Uiso 1 1 calc R
C10 C 1.1905(4) 0.5706(6) 0.3228(3) 0.0520(16) Uani 1 1 d .
C11 C 1.1531(4) 0.5013(6) 0.3608(3) 0.0572(17) Uani 1 1 d .
H11 H 1.1533 0.5272 0.4036 0.069 Uiso 1 1 calc R
C12 C 1.1148(4) 0.3916(6) 0.3347(3) 0.0545(16) Uani 1 1 d .
H12 H 1.0897 0.3429 0.3605 0.065 Uiso 1 1 calc R
C13 C 1.0585(4) -0.0353(6) 0.1346(3) 0.0563(17) Uani 1 1 d .
H13 H 1.0926 0.0034 0.1119 0.068 Uiso 1 1 calc R
C14 C 1.0860(4) -0.1443(7) 0.1684(4) 0.070(2) Uani 1 1 d .
H14 H 1.1384 -0.1776 0.1692 0.084 Uiso 1 1 calc R
C15 C 1.0355(4) -0.2020(6) 0.2003(4) 0.0668(19) Uani 1 1 d .
H15 H 1.0521 -0.2769 0.2219 0.080 Uiso 1 1 calc R
C16 C 0.9593(4) -0.1490(6) 0.2007(3) 0.0557(17) Uani 1 1 d .
H16 H 0.9245 -0.1865 0.2230 0.067 Uiso 1 1 calc R
C17 C 0.9363(3) -0.0396(5) 0.1672(3) 0.0431(14) Uani 1 1 d .
C18 C 0.8539(3) 0.0246(5) 0.1662(3) 0.0399(13) Uani 1 1 d .
H18 H 0.8495 0.0250 0.2123 0.048 Uiso 1 1 calc R
C19 C 0.7753(3) -0.0388(5) 0.1213(3) 0.0437(14) Uani 1 1 d .
C20 C 0.6980(4) -0.0150(6) 0.1325(3) 0.0573(17) Uani 1 1 d .
H20 H 0.6959 0.0359 0.1681 0.069 Uiso 1 1 calc R
C21 C 0.6234(4) -0.0657(7) 0.0916(4) 0.069(2) Uani 1 1 d .
H21 H 0.5716 -0.0495 0.0995 0.083 Uiso 1 1 calc R
C22 C 0.6276(5) -0.1397(7) 0.0397(4) 0.069(2) Uani 1 1 d .
C23 C 0.7015(5) -0.1649(6) 0.0268(3) 0.067(2) Uani 1 1 d .
H23 H 0.7025 -0.2154 -0.0093 0.081 Uiso 1 1 calc R
C24 C 0.7763(4) -0.1146(6) 0.0678(3) 0.0538(16) Uani 1 1 d .
H24 H 0.8276 -0.1321 0.0594 0.065 Uiso 1 1 calc R
C25 C 0.9138(4) 0.4676(6) 0.2393(4) 0.0587(17) Uani 1 1 d .
C26 C 0.7779(4) 0.3314(6) 0.2109(3) 0.0563(17) Uani 1 1 d .
C27 C 1.0091(4) 0.2419(6) 0.0414(3) 0.0521(16) Uani 1 1 d .
C28 C 0.8643(4) 0.1402(7) 0.0063(4) 0.0613(18) Uani 1 1 d .
C29 C 0.7420(4) 0.3018(8) 0.0568(4) 0.072(2) Uani 1 1 d .
C30 C 0.9520(4) 0.4813(6) 0.0933(3) 0.0588(18) Uani 1 1 d .
C31 C 0.8177(4) 0.4430(8) -0.0224(4) 0.078(2) Uani 1 1 d .
C32 C 0.7871(5) 0.5421(8) 0.1030(5) 0.083(2) Uani 1 1 d .

loop_
_atom_site_aniso_label
_atom_site_aniso_U_11
_atom_site_aniso_U_22
_atom_site_aniso_U_33
_atom_site_aniso_U_23
_atom_site_aniso_U_13
_atom_site_aniso_U_12
Ru1 0.0428(3) 0.0311(3) 0.0526(3) 0.0036(2) 0.0220(2) 0.0025(2)
Ru2 0.0332(3) 0.0440(3) 0.0385(3) 0.0024(2) 0.0107(2) -0.0017(2)
Ru3 0.0368(3) 0.0558(3) 0.0705(4) 0.0301(3) 0.0172(2) 0.0090(2)
Br1 0.1018(7) 0.0773(6) 0.0939(6) -0.0198(5) 0.0259(5) -0.0498(5)
Br2 0.0801(6) 0.1140(8) 0.1413(9) 0.0195(7) -0.0430(6) -0.0410(6)
N1 0.055(3) 0.039(3) 0.045(3) 0.000(2) 0.016(2) -0.008(3)
N2 0.039(3) 0.038(3) 0.055(3) -0.005(2) 0.013(2) 0.000(2)
O1 0.035(2) 0.037(2) 0.040(2) 0.0035(17) 0.0079(17) 0.0011(17)
O2 0.035(2) 0.036(2) 0.047(2) 0.0034(17) 0.0150(17) -0.0048(17)
O3 0.110(4) 0.041(3) 0.121(5) -0.020(3) 0.055(4) -0.013(3)
O4 0.061(3) 0.089(4) 0.122(5) -0.009(3) 0.051(3) 0.006(3)
O5 0.061(3) 0.121(5) 0.076(3) 0.026(3) 0.035(3) -0.005(3)
O6 0.070(3) 0.162(6) 0.061(3) -0.024(4) 0.006(3) -0.036(4)
O7 0.049(3) 0.137(6) 0.150(6) 0.053(5) 0.001(3) -0.024(4)
O8 0.058(3) 0.072(3) 0.112(4) 0.030(3) 0.011(3) -0.016(3)
O9 0.083(4) 0.213(8) 0.082(4) 0.069(5) 0.001(3) -0.013(5)
O10 0.163(7) 0.088(5) 0.209(8) 0.045(5) 0.111(6) 0.060(5)
C1 0.073(5) 0.057(4) 0.057(4) 0.007(4) 0.025(4) -0.012(4)
C2 0.103(7) 0.072(5) 0.062(5) 0.024(4) 0.022(5) -0.021(5)
C3 0.098(6) 0.068(5) 0.071(5) 0.030(4) 0.000(5) -0.008(5)
C4 0.067(5) 0.056(4) 0.065(4) 0.015(4) 0.004(4) -0.001(4)
C5 0.052(4) 0.042(4) 0.052(4) 0.004(3) 0.010(3) -0.007(3)
C6 0.039(3) 0.038(3) 0.044(3) 0.002(3) 0.011(3) 0.002(3)
C7 0.038(3) 0.045(3) 0.046(4) 0.001(3) 0.009(3) -0.001(3)
C8 0.046(3) 0.053(4) 0.051(4) -0.002(3) 0.020(3) -0.004(3)
C9 0.050(4) 0.057(4) 0.065(4) 0.007(3) 0.019(3) -0.008(3)
C10 0.039(3) 0.051(4) 0.058(4) -0.001(3) 0.001(3) -0.017(3)
C11 0.063(4) 0.057(4) 0.047(4) -0.009(3) 0.008(3) -0.020(4)
C12 0.054(4) 0.055(4) 0.051(4) 0.006(3) 0.010(3) -0.017(3)
C13 0.045(4) 0.051(4) 0.077(5) -0.005(3) 0.024(3) 0.002(3)
C14 0.053(4) 0.061(5) 0.095(6) -0.005(4) 0.022(4) 0.017(4)
C15 0.059(4) 0.048(4) 0.088(5) 0.010(4) 0.013(4) 0.007(4)
C16 0.050(4) 0.044(4) 0.069(4) 0.004(3) 0.011(3) -0.001(3)
C17 0.040(3) 0.037(3) 0.051(4) -0.002(3) 0.012(3) -0.001(3)
C18 0.038(3) 0.037(3) 0.048(3) 0.003(3) 0.017(3) -0.004(3)
C19 0.041(3) 0.039(3) 0.051(4) 0.004(3) 0.013(3) -0.006(3)
C20 0.048(4) 0.055(4) 0.070(4) 0.004(3) 0.019(3) -0.008(3)
C21 0.039(4) 0.064(5) 0.098(6) 0.019(5) 0.010(4) -0.004(4)
C22 0.057(5) 0.057(4) 0.076(5) 0.012(4) -0.011(4) -0.018(4)
C23 0.072(5) 0.058(5) 0.058(4) 0.004(3) -0.004(4) -0.015(4)
C24 0.051(4) 0.053(4) 0.056(4) 0.001(3) 0.014(3) -0.005(3)
C25 0.065(4) 0.048(4) 0.075(5) 0.007(4) 0.037(4) 0.004(4)
C26 0.057(4) 0.043(4) 0.076(5) 0.007(3) 0.030(4) 0.001(3)
C27 0.037(3) 0.063(4) 0.056(4) 0.008(3) 0.014(3) 0.003(3)
C28 0.051(4) 0.078(5) 0.054(4) -0.001(4) 0.015(3) -0.011(4)
C29 0.039(4) 0.086(6) 0.085(5) 0.033(4) 0.011(4) 0.004(4)
C30 0.054(4) 0.055(4) 0.069(4) 0.023(4) 0.019(4) 0.005(4)
C31 0.050(4) 0.101(6) 0.079(5) 0.036(5) 0.011(4) -0.002(4)
C32 0.074(5) 0.070(5) 0.118(7) 0.034(5) 0.045(5) 0.022(5)

loop_
_atom_type_symbol
_atom_type_description
_atom_type_scat_dispersion_real
_atom_type_scat_dispersion_imag
_atom_type_scat_source
C C 0.0033 0.0016 'International Tables Vol C Tables 4.2.6.8 and 6.1.1.4'
H H 0.0000 0.0000 'International Tables Vol C Tables 4.2.6.8 and 6.1.1.4'
N N 0.0061 0.0033 'International Tables Vol C Tables 4.2.6.8 and 6.1.1.4'
O O 0.0106 0.0060 'International Tables Vol C Tables 4.2.6.8 and 6.1.1.4'
Br Br -0.2901 2.4595 'International Tables Vol C Tables 4.2.6.8 and 6.1.1.4'
Ru Ru -1.2594 0.8363 'International Tables Vol C Tables 4.2.6.8 and 6.1.1.4'

loop_
_geom_angle_atom_site_label_1
_geom_angle_atom_site_label_2
_geom_angle_atom_site_label_3
_geom_angle
C26 Ru1 C25 90.0(3)
C26 Ru1 O1 172.7(2)
C25 Ru1 O1 96.5(2)
C26 Ru1 O2 93.5(2)
C25 Ru1 O2 171.4(2)
O1 Ru1 O2 79.66(13)
C26 Ru1 N1 105.0(2)
C25 Ru1 N1 100.5(2)
O1 Ru1 N1 77.15(16)
O2 Ru1 N1 86.15(15)
C26 Ru1 Ru3 94.1(2)
C25 Ru1 Ru3 92.2(2)
O1 Ru1 Ru3 82.28(9)
O2 Ru1 Ru3 79.70(10)
N1 Ru1 Ru3 156.81(13)
C26 Ru1 Ru2 127.7(2)
C25 Ru1 Ru2 129.22(19)
O1 Ru1 Ru2 45.18(9)
O2 Ru1 Ru2 43.35(9)
N1 Ru1 Ru2 100.27(12)
Ru3 Ru1 Ru2 57.042(17)
C28 Ru2 C27 87.6(3)
C28 Ru2 O2 97.1(2)
C27 Ru2 O2 174.6(2)
C28 Ru2 O1 169.4(2)
C27 Ru2 O1 95.7(2)
O2 Ru2 O1 79.26(13)
C28 Ru2 N2 101.3(3)
C27 Ru2 N2 105.0(2)
O2 Ru2 N2 76.72(15)
O1 Ru2 N2 87.60(15)
C28 Ru2 Ru3 88.5(2)
C27 Ru2 Ru3 97.1(2)
O2 Ru2 Ru3 80.47(10)
O1 Ru2 Ru3 81.13(9)
N2 Ru2 Ru3 156.08(12)
C28 Ru2 Ru1 128.0(2)
C27 Ru2 Ru1 130.1(2)
O2 Ru2 Ru1 44.64(10)
O1 Ru2 Ru1 43.43(9)
N2 Ru2 Ru1 100.73(12)
Ru3 Ru2 Ru1 57.010(17)
C32 Ru3 C31 103.4(4)
C32 Ru3 C29 93.9(3)
C31 Ru3 C29 93.3(3)
C32 Ru3 C30 96.1(3)
C31 Ru3 C30 92.7(3)
C29 Ru3 C30 166.8(3)
C32 Ru3 Ru1 88.0(2)
C31 Ru3 Ru1 168.5(3)
C29 Ru3 Ru1 84.3(2)
C30 Ru3 Ru1 87.48(18)
C32 Ru3 Ru2 153.9(2)
C31 Ru3 Ru2 102.7(3)
C29 Ru3 Ru2 85.4(2)
C30 Ru3 Ru2 81.89(19)
Ru1 Ru3 Ru2 65.947(17)
C5 N1 C1 119.2(5)
C5 N1 Ru1 113.5(4)
C1 N1 Ru1 126.6(4)
C17 N2 C13 118.4(5)
C17 N2 Ru2 114.8(4)
C13 N2 Ru2 126.6(4)
C6 O1 Ru1 114.3(3)
C6 O1 Ru2 132.1(3)
Ru1 O1 Ru2 91.39(13)
C18 O2 Ru2 116.7(3)
C18 O2 Ru1 130.4(3)
Ru2 O2 Ru1 92.01(13)
N1 C1 C2 121.1(7)
N1 C1 H1 119.4
C2 C1 H1 119.4
C3 C2 C1 119.6(7)
C3 C2 H2 120.2
C1 C2 H2 120.2
C2 C3 C4 119.8(7)
C2 C3 H3 120.1
C4 C3 H3 120.1
C3 C4 C5 118.9(7)
C3 C4 H4 120.6
C5 C4 H4 120.6
N1 C5 C4 121.4(6)
N1 C5 C6 115.4(5)
C4 C5 C6 123.2(6)
O1 C6 C5 111.2(5)
O1 C6 C7 107.4(4)
C5 C6 C7 112.0(5)
O1 C6 H6 108.8
C5 C6 H6 108.8
C7 C6 H6 108.8
C8 C7 C12 117.6(5)
C8 C7 C6 119.2(5)
C12 C7 C6 123.0(5)
C9 C8 C7 122.1(6)
C9 C8 H8 118.9
C7 C8 H8 118.9
C10 C9 C8 118.8(6)
C10 C9 H9 120.6
C8 C9 H9 120.6
C11 C10 C9 121.8(6)
C11 C10 Br1 119.2(5)
C9 C10 Br1 119.0(5)
C10 C11 C12 118.8(6)
C10 C11 H11 120.6
C12 C11 H11 120.6
C11 C12 C7 120.9(6)
C11 C12 H12 119.5
C7 C12 H12 119.5
N2 C13 C14 121.9(6)
N2 C13 H13 119.1
C14 C13 H13 119.1
C15 C14 C13 119.0(6)
C15 C14 H14 120.5
C13 C14 H14 120.5
C14 C15 C16 119.7(6)
C14 C15 H15 120.1
C16 C15 H15 120.1
C17 C16 C15 118.4(6)
C17 C16 H16 120.8
C15 C16 H16 120.8
N2 C17 C16 122.5(5)
N2 C17 C18 116.3(5)
C16 C17 C18 121.2(5)
O2 C18 C17 111.4(4)
O2 C18 C19 108.0(4)
C17 C18 C19 113.4(5)
O2 C18 H18 107.9
C17 C18 H18 107.9
C19 C18 H18 107.9
C20 C19 C24 118.2(6)
C20 C19 C18 118.2(5)
C24 C19 C18 123.5(5)
C19 C20 C21 121.1(7)
C19 C20 H20 119.4
C21 C20 H20 119.4
C22 C21 C20 118.6(7)
C22 C21 H21 120.7
C20 C21 H21 120.7
C23 C22 C21 122.2(7)
C23 C22 Br2 119.5(6)
C21 C22 Br2 118.3(6)
C22 C23 C24 119.2(7)
C22 C23 H23 120.4
C24 C23 H23 120.4
C19 C24 C23 120.6(6)
C19 C24 H24 119.7
C23 C24 H24 119.7
O3 C25 Ru1 178.1(7)
O4 C26 Ru1 178.1(6)
O5 C27 Ru2 179.1(6)
O6 C28 Ru2 178.9(7)
O7 C29 Ru3 177.1(7)
O8 C30 Ru3 177.0(6)
O9 C31 Ru3 176.2(7)
O10 C32 Ru3 174.4(8)

loop_
_geom_bond_atom_site_label_1
_geom_bond_atom_site_label_2
_geom_bond_distance
Ru1 C26 1.831(7)
Ru1 C25 1.847(7)
Ru1 O1 2.083(3)
Ru1 O2 2.130(4)
Ru1 N1 2.190(5)
Ru1 Ru3 2.7827(7)
Ru1 Ru2 3.0295(7)
Ru2 C28 1.814(7)
Ru2 C27 1.845(6)
Ru2 O2 2.081(3)
Ru2 O1 2.150(3)
Ru2 N2 2.190(5)
Ru2 Ru3 2.7837(7)
Ru3 C32 1.903(9)
Ru3 C31 1.904(8)
Ru3 C29 1.935(8)
Ru3 C30 1.936(7)
Br1 C10 1.906(6)
Br2 C22 1.909(7)
N1 C5 1.339(7)
N1 C1 1.354(7)
N2 C17 1.337(7)
N2 C13 1.340(7)
O1 C6 1.407(6)
O2 C18 1.415(6)
O3 C25 1.150(7)
O4 C26 1.156(7)
O5 C27 1.154(7)
O6 C28 1.150(7)
O7 C29 1.126(8)
O8 C30 1.136(7)
O9 C31 1.141(8)
O10 C32 1.155(9)
C1 C2 1.375(10)
C1 H1 0.9300
C2 C3 1.357(11)
C2 H2 0.9300
C3 C4 1.375(10)
C3 H3 0.9300
C4 C5 1.384(8)
C4 H4 0.9300
C5 C6 1.502(8)
C6 C7 1.529(8)
C6 H6 0.9800
C7 C8 1.374(8)
C7 C12 1.389(8)
C8 C9 1.364(8)
C8 H8 0.9300
C9 C10 1.363(8)
C9 H9 0.9300
C10 C11 1.360(8)
C11 C12 1.382(8)
C11 H11 0.9300
C12 H12 0.9300
C13 C14 1.383(9)
C13 H13 0.9300
C14 C15 1.357(9)
C14 H14 0.9300
C15 C16 1.381(9)
C15 H15 0.9300
C16 C17 1.372(8)
C16 H16 0.9300
C17 C18 1.519(7)
C18 C19 1.520(7)
C18 H18 0.9800
C19 C20 1.382(8)
C19 C24 1.385(8)
C20 C21 1.385(9)
C20 H20 0.9300
C21 C22 1.361(10)
C21 H21 0.9300
C22 C23 1.348(10)
C23 C24 1.388(8)
C23 H23 0.9300
C24 H24 0.9300

loop_
_geom_torsion_atom_site_label_1
_geom_torsion_atom_site_label_2
_geom_torsion_atom_site_label_3
_geom_torsion_atom_site_label_4
_geom_torsion
C26 Ru1 Ru2 C28 10.1(4)
C25 Ru1 Ru2 C28 -118.8(4)
O1 Ru1 Ru2 C28 -171.6(3)
O2 Ru1 Ru2 C28 55.3(3)
N1 Ru1 Ru2 C28 128.3(3)
Ru3 Ru1 Ru2 C28 -56.8(3)
C26 Ru1 Ru2 C27 136.2(3)
C25 Ru1 Ru2 C27 7.3(4)
O1 Ru1 Ru2 C27 -45.5(3)
O2 Ru1 Ru2 C27 -178.6(3)
N1 Ru1 Ru2 C27 -105.6(3)
Ru3 Ru1 Ru2 C27 69.3(2)
C26 Ru1 Ru2 O2 -45.2(3)
C25 Ru1 Ru2 O2 -174.1(3)
O1 Ru1 Ru2 O2 133.16(19)
N1 Ru1 Ru2 O2 73.06(19)
Ru3 Ru1 Ru2 O2 -112.10(14)
C26 Ru1 Ru2 O1 -178.3(3)
C25 Ru1 Ru2 O1 52.7(3)
O2 Ru1 Ru2 O1 -133.16(19)
N1 Ru1 Ru2 O1 -60.09(18)
Ru3 Ru1 Ru2 O1 114.74(13)
C26 Ru1 Ru2 N2 -103.5(3)
C25 Ru1 Ru2 N2 127.5(3)
O1 Ru1 Ru2 N2 74.80(18)
O2 Ru1 Ru2 N2 -58.35(18)
N1 Ru1 Ru2 N2 14.71(17)
Ru3 Ru1 Ru2 N2 -170.46(12)
C26 Ru1 Ru2 Ru3 67.0(2)
C25 Ru1 Ru2 Ru3 -62.0(3)
O1 Ru1 Ru2 Ru3 -114.74(13)
O2 Ru1 Ru2 Ru3 112.10(14)
N1 Ru1 Ru2 Ru3 -174.83(13)
C26 Ru1 Ru3 C32 48.5(3)
C25 Ru1 Ru3 C32 -41.7(3)
O1 Ru1 Ru3 C32 -137.9(3)
O2 Ru1 Ru3 C32 141.3(3)
N1 Ru1 Ru3 C32 -165.4(4)
Ru2 Ru1 Ru3 C32 -178.5(2)
C26 Ru1 Ru3 C31 -124.2(11)
C25 Ru1 Ru3 C31 145.7(11)
O1 Ru1 Ru3 C31 49.4(11)
O2 Ru1 Ru3 C31 -31.4(11)
N1 Ru1 Ru3 C31 21.9(11)
Ru2 Ru1 Ru3 C31 8.9(11)
C26 Ru1 Ru3 C29 -45.6(3)
C25 Ru1 Ru3 C29 -135.8(3)
O1 Ru1 Ru3 C29 128.0(3)
O2 Ru1 Ru3 C29 47.2(3)
N1 Ru1 Ru3 C29 100.5(4)
Ru2 Ru1 Ru3 C29 87.4(2)
C26 Ru1 Ru3 C30 144.7(3)
C25 Ru1 Ru3 C30 54.5(3)
O1 Ru1 Ru3 C30 -41.7(2)
O2 Ru1 Ru3 C30 -122.5(2)
N1 Ru1 Ru3 C30 -69.2(4)
Ru2 Ru1 Ru3 C30 -82.2(2)
C26 Ru1 Ru3 Ru2 -133.1(2)
C25 Ru1 Ru3 Ru2 136.8(2)
O1 Ru1 Ru3 Ru2 40.55(10)
O2 Ru1 Ru3 Ru2 -40.27(9)
N1 Ru1 Ru3 Ru2 13.0(3)
C28 Ru2 Ru3 C32 142.3(6)
C27 Ru2 Ru3 C32 -130.3(6)
O2 Ru2 Ru3 C32 44.8(6)
O1 Ru2 Ru3 C32 -35.7(6)
N2 Ru2 Ru3 C32 27.2(6)
Ru1 Ru2 Ru3 C32 3.5(6)
C28 Ru2 Ru3 C31 -39.4(3)
C27 Ru2 Ru3 C31 48.0(3)
O2 Ru2 Ru3 C31 -136.9(2)
O1 Ru2 Ru3 C31 142.6(2)
N2 Ru2 Ru3 C31 -154.5(4)
Ru1 Ru2 Ru3 C31 -178.2(2)
C28 Ru2 Ru3 C29 52.9(3)
C27 Ru2 Ru3 C29 140.3(3)
O2 Ru2 Ru3 C29 -44.5(2)
O1 Ru2 Ru3 C29 -125.0(2)
N2 Ru2 Ru3 C29 -62.2(4)
Ru1 Ru2 Ru3 C29 -85.8(2)
C28 Ru2 Ru3 C30 -130.4(3)
C27 Ru2 Ru3 C30 -43.0(3)
O2 Ru2 Ru3 C30 132.2(2)
O1 Ru2 Ru3 C30 51.7(2)
N2 Ru2 Ru3 C30 114.5(3)
Ru1 Ru2 Ru3 C30 90.9(2)
C28 Ru2 Ru3 Ru1 138.7(2)
C27 Ru2 Ru3 Ru1 -133.9(2)
O2 Ru2 Ru3 Ru1 41.31(10)
O1 Ru2 Ru3 Ru1 -39.19(9)
N2 Ru2 Ru3 Ru1 23.7(3)
C26 Ru1 N1 C5 175.4(4)
C25 Ru1 N1 C5 -91.8(4)
O1 Ru1 N1 C5 2.6(4)
O2 Ru1 N1 C5 82.8(4)
Ru3 Ru1 N1 C5 30.6(6)
Ru2 Ru1 N1 C5 41.7(4)
C26 Ru1 N1 C1 5.1(5)
C25 Ru1 N1 C1 97.9(5)
O1 Ru1 N1 C1 -167.7(5)
O2 Ru1 N1 C1 -87.5(5)
Ru3 Ru1 N1 C1 -139.7(4)
Ru2 Ru1 N1 C1 -128.6(5)
C28 Ru2 N2 C17 -86.6(4)
C27 Ru2 N2 C17 -177.1(4)
O2 Ru2 N2 C17 8.1(4)
O1 Ru2 N2 C17 87.6(4)
Ru3 Ru2 N2 C17 26.0(6)
Ru1 Ru2 N2 C17 46.0(4)
C28 Ru2 N2 C13 97.0(5)
C27 Ru2 N2 C13 6.4(5)
O2 Ru2 N2 C13 -168.3(5)
O1 Ru2 N2 C13 -88.8(5)
Ru3 Ru2 N2 C13 -150.4(4)
Ru1 Ru2 N2 C13 -130.4(5)
C26 Ru1 O1 C6 -127.7(17)
C25 Ru1 O1 C6 80.0(4)
O2 Ru1 O1 C6 -107.7(3)
N1 Ru1 O1 C6 -19.3(3)
Ru3 Ru1 O1 C6 171.4(3)
Ru2 Ru1 O1 C6 -138.3(4)
C26 Ru1 O1 Ru2 10.6(18)
C25 Ru1 O1 Ru2 -141.7(2)
O2 Ru1 O1 Ru2 30.60(13)
N1 Ru1 O1 Ru2 118.97(16)
Ru3 Ru1 O1 Ru2 -50.27(9)
C28 Ru2 O1 C6 164.4(12)
C27 Ru2 O1 C6 -88.0(4)
O2 Ru2 O1 C6 93.8(4)
N2 Ru2 O1 C6 16.9(4)
Ru3 Ru2 O1 C6 175.7(4)
Ru1 Ru2 O1 C6 125.2(4)
C28 Ru2 O1 Ru1 39.1(13)
C27 Ru2 O1 Ru1 146.8(2)
O2 Ru2 O1 Ru1 -31.45(13)
N2 Ru2 O1 Ru1 -108.38(15)
Ru3 Ru2 O1 Ru1 50.44(9)
C28 Ru2 O2 C18 82.7(4)
C27 Ru2 O2 C18 -127(2)
O1 Ru2 O2 C18 -107.3(4)
N2 Ru2 O2 C18 -17.2(3)
Ru3 Ru2 O2 C18 170.0(3)
Ru1 Ru2 O2 C18 -138.0(4)
C28 Ru2 O2 Ru1 -139.3(3)
C27 Ru2 O2 Ru1 11(2)
O1 Ru2 O2 Ru1 30.69(13)
N2 Ru2 O2 Ru1 120.75(16)
Ru3 Ru2 O2 Ru1 -52.00(9)
C26 Ru1 O2 C18 -85.9(4)
C25 Ru1 O2 C18 160.5(15)
O1 Ru1 O2 C18 96.6(4)
N1 Ru1 O2 C18 19.0(4)
Ru3 Ru1 O2 C18 -179.5(4)
Ru2 Ru1 O2 C18 128.3(4)
C26 Ru1 O2 Ru2 145.8(2)
C25 Ru1 O2 Ru2 32.1(16)
O1 Ru1 O2 Ru2 -31.74(13)
N1 Ru1 O2 Ru2 -109.36(16)
Ru3 Ru1 O2 Ru2 52.20(9)
C5 N1 C1 C2 -2.1(9)
Ru1 N1 C1 C2 167.7(5)
N1 C1 C2 C3 1.4(11)
C1 C2 C3 C4 0.0(12)
C2 C3 C4 C5 -0.5(11)
C1 N1 C5 C4 1.5(9)
Ru1 N1 C5 C4 -169.6(5)
C1 N1 C5 C6 -175.3(5)
Ru1 N1 C5 C6 13.6(6)
C3 C4 C5 N1 -0.2(10)
C3 C4 C5 C6 176.3(6)
Ru1 O1 C6 C5 31.8(5)
Ru2 O1 C6 C5 -84.6(5)
Ru1 O1 C6 C7 -91.0(4)
Ru2 O1 C6 C7 152.6(3)
N1 C5 C6 O1 -29.8(7)
C4 C5 C6 O1 153.5(6)
N1 C5 C6 C7 90.3(6)
C4 C5 C6 C7 -86.5(7)
O1 C6 C7 C8 -60.7(6)
C5 C6 C7 C8 177.0(5)
O1 C6 C7 C12 114.2(6)
C5 C6 C7 C12 -8.1(8)
C12 C7 C8 C9 -0.1(9)
C6 C7 C8 C9 175.0(5)
C7 C8 C9 C10 -0.1(9)
C8 C9 C10 C11 -0.1(10)
C8 C9 C10 Br1 -179.3(4)
C9 C10 C11 C12 0.5(10)
Br1 C10 C11 C12 179.8(5)
C10 C11 C12 C7 -0.8(9)
C8 C7 C12 C11 0.6(9)
C6 C7 C12 C11 -174.3(5)
C17 N2 C13 C14 0.8(9)
Ru2 N2 C13 C14 177.0(5)
N2 C13 C14 C15 1.4(10)
C13 C14 C15 C16 -2.3(11)
C14 C15 C16 C17 1.2(10)
C13 N2 C17 C16 -1.9(8)
Ru2 N2 C17 C16 -178.7(5)
C13 N2 C17 C18 178.3(5)
Ru2 N2 C17 C18 1.6(6)
C15 C16 C17 N2 1.0(9)
C15 C16 C17 C18 -179.3(6)
Ru2 O2 C18 C17 22.8(5)
Ru1 O2 C18 C17 -95.8(5)
Ru2 O2 C18 C19 -102.4(4)
Ru1 O2 C18 C19 139.0(4)
N2 C17 C18 O2 -15.5(7)
C16 C17 C18 O2 164.8(5)
N2 C17 C18 C19 106.7(6)
C16 C17 C18 C19 -73.1(7)
O2 C18 C19 C20 -76.6(6)
C17 C18 C19 C20 159.4(5)
O2 C18 C19 C24 100.3(6)
C17 C18 C19 C24 -23.7(8)
C24 C19 C20 C21 0.2(9)
C18 C19 C20 C21 177.3(6)
C19 C20 C21 C22 -0.2(10)
C20 C21 C22 C23 -0.1(11)
C20 C21 C22 Br2 -179.6(5)
C21 C22 C23 C24 0.4(11)
Br2 C22 C23 C24 179.9(5)
C20 C19 C24 C23 0.1(9)
C18 C19 C24 C23 -176.8(5)
C22 C23 C24 C19 -0.4(10)
C26 Ru1 C25 O3 -44(19)
O1 Ru1 C25 O3 133(19)
O2 Ru1 C25 O3 70(20)
N1 Ru1 C25 O3 -149(19)
Ru3 Ru1 C25 O3 51(19)
Ru2 Ru1 C25 O3 99(19)
C25 Ru1 C26 O4 136(19)
O1 Ru1 C26 O4 -17(20)
O2 Ru1 C26 O4 -36(19)
N1 Ru1 C26 O4 -123(19)
Ru3 Ru1 C26 O4 44(19)
Ru2 Ru1 C26 O4 -7(19)
C28 Ru2 C27 O5 -87(39)
O2 Ru2 C27 O5 122(39)
O1 Ru2 C27 O5 103(39)
N2 Ru2 C27 O5 14(39)
Ru3 Ru2 C27 O5 -176(100)
Ru1 Ru2 C27 O5 132(39)
C27 Ru2 C28 O6 -87(34)
O2 Ru2 C28 O6 90(34)
O1 Ru2 C28 O6 21(35)
N2 Ru2 C28 O6 168(100)
Ru3 Ru2 C28 O6 10(34)
Ru1 Ru2 C28 O6 54(34)
C32 Ru3 C29 O7 75(17)
C31 Ru3 C29 O7 -29(17)
C30 Ru3 C29 O7 -146(16)
Ru1 Ru3 C29 O7 162(17)
Ru2 Ru3 C29 O7 -131(17)
C32 Ru3 C30 O8 -61(13)
C31 Ru3 C30 O8 43(13)
C29 Ru3 C30 O8 160(12)
Ru1 Ru3 C30 O8 -148(13)
Ru2 Ru3 C30 O8 146(13)
C32 Ru3 C31 O9 -40(13)
C29 Ru3 C31 O9 55(13)
C30 Ru3 C31 O9 -137(13)
Ru1 Ru3 C31 O9 133(12)
Ru2 Ru3 C31 O9 141(13)
C31 Ru3 C32 O10 -177(8)
C29 Ru3 C32 O10 89(8)
C30 Ru3 C32 O10 -83(8)
Ru1 Ru3 C32 O10 5(8)
Ru2 Ru3 C32 O10 2(9)
